data_1546173
loop_
_publ_author_name
'Brown, Alexandra C.'
'Altman, Alison B.'
'Lohrey, Trevor D.'
'Hohloch, Stephan'
'Arnold, John'

_publ_section_title
;
 Hydride oxidation from a titanium--aluminum bimetallic complex:
 insertion, thermal and electrochemical reactivity
;
_journal_name_full 'Chem. Sci.'
_journal_paper_doi 10.1039/C7SC01835E
_journal_year 2017
_chemical_formula_moiety 'C30 H58 Al Si3 Ti'
_chemical_formula_sum 'C30 H58 Al Si3 Ti'
_chemical_formula_weight 577.91
_chemical_name_common acb_1_088
_chemical_properties_physical ', Air-sensitive,Moisture-sensitive'
_space_group_crystal_system monoclinic
_space_group_IT_number 14
_space_group_name_Hall '-P 2ybc'
_space_group_name_H-M_alt 'P 1 21/c 1'
_symmetry_space_group_name_Hall '-P 2ybc'
_symmetry_space_group_name_H-M 'P 1 21/c 1'
_atom_sites_solution_hydrogens mixed
_atom_sites_solution_primary iterative
_atom_sites_solution_secondary difmap
_audit_creation_method SHELXL-2014/7
_audit_update_record
;
2017-01-31 deposited with the CCDC.
2017-05-17 downloaded from the CCDC.
;
_cell_angle_alpha 90
_cell_angle_beta 115.3660(10)
_cell_angle_gamma 90
_cell_formula_units_Z 4
_cell_length_a 17.5367(5)
_cell_length_b 11.3812(3)
_cell_length_c 18.6758(5)
_cell_measurement_reflns_used 9937
_cell_measurement_temperature 100(2)
_cell_measurement_theta_max 25.36
_cell_measurement_theta_min 2.16
_cell_volume 3368.11(16)
_computing_cell_refinement 'Bruker SAINT'
_computing_data_collection 'Bruker APEX2'
_computing_data_reduction 'Bruker SAINT'
_computing_molecular_graphics ORTEP-32
_computing_publication_material WinGX
_computing_structure_refinement 'SHELXL-2014/7 (Sheldrick, 2014)'
_computing_structure_solution 'SHELXT-2014 (Sheldrick 2014)'
_diffrn_ambient_temperature 100(2)
_diffrn_detector_area_resol_mean 8.366
_diffrn_measured_fraction_theta_full 1.000
_diffrn_measured_fraction_theta_max 0.998
_diffrn_measurement_device_type 'Bruker APEX-I CCD'
_diffrn_measurement_method '\f and \w scans'
_diffrn_radiation_type MoK\a
_diffrn_radiation_wavelength 0.71073
_diffrn_reflns_av_R_equivalents 0.0395
_diffrn_reflns_av_unetI/netI 0.0259
_diffrn_reflns_Laue_measured_fraction_full 1.000
_diffrn_reflns_Laue_measured_fraction_max 0.998
_diffrn_reflns_limit_h_max 21
_diffrn_reflns_limit_h_min -21
_diffrn_reflns_limit_k_max 13
_diffrn_reflns_limit_k_min -13
_diffrn_reflns_limit_l_max 22
_diffrn_reflns_limit_l_min -22
_diffrn_reflns_number 44586
_diffrn_reflns_point_group_measured_fraction_full 1.000
_diffrn_reflns_point_group_measured_fraction_max 0.998
_diffrn_reflns_theta_full 25.000
_diffrn_reflns_theta_max 25.369
_diffrn_reflns_theta_min 1.285
_diffrn_source 'fine-focus sealed tube'
_exptl_absorpt_coefficient_mu 0.404
_exptl_absorpt_correction_type multi-scan
_exptl_absorpt_process_details SADABS
_exptl_crystal_colour green
_exptl_crystal_density_diffrn 1.140
_exptl_crystal_description plates
_exptl_crystal_F_000 1260
_exptl_crystal_recrystallization_method 'Re-crystallisation from solvent: Hexane'
_exptl_crystal_size_max 0.140
_exptl_crystal_size_mid 0.100
_exptl_crystal_size_min 0.090
_exptl_transmission_factor_max 0.7452
_exptl_transmission_factor_min 0.6797
_refine_diff_density_max 1.450
_refine_diff_density_min -0.291
_refine_diff_density_rms 0.084
_refine_ls_extinction_method none
_refine_ls_goodness_of_fit_ref 1.066
_refine_ls_hydrogen_treatment mixed
_refine_ls_matrix_type full
_refine_ls_number_parameters 342
_refine_ls_number_reflns 6166
_refine_ls_number_restraints 0
_refine_ls_restrained_S_all 1.066
_refine_ls_R_factor_all 0.0540
_refine_ls_R_factor_gt 0.0477
_refine_ls_shift/su_max 0.000
_refine_ls_shift/su_mean 0.000
_refine_ls_structure_factor_coef Fsqd
_refine_ls_weighting_details 'w=1/[\s^2^(Fo^2^)+(0.0729P)^2^+3.4533P] where P=(Fo^2^+2Fc^2^)/3'
_refine_ls_weighting_scheme calc
_refine_ls_wR_factor_gt 0.1232
_refine_ls_wR_factor_ref 0.1287
_reflns_Friedel_coverage 0.000
_reflns_number_gt 5397
_reflns_number_total 6166
_reflns_threshold_expression 'I > 2\s(I)'
_cod_data_source_file c7sc01835e2.cif
_cod_data_source_block shelx
_cod_database_code 1546173
_shelx_shelxl_version_number 2014/7
_shelx_space_group_comment
;
The symmetry employed for this shelxl refinement is uniquely defined
by the following loop, which should always be used as a source of
symmetry information in preference to the above space-group names.
They are only intended as comments.
;
_shelx_estimated_absorpt_t_min 0.946
_shelx_estimated_absorpt_t_max 0.965

loop_
_space_group_symop_operation_xyz
'x, y, z'
'-x, y+1/2, -z+1/2'
'-x, -y, -z'
'x, -y-1/2, z-1/2'

loop_
_atom_site_label
_atom_site_type_symbol
_atom_site_fract_x
_atom_site_fract_y
_atom_site_fract_z
_atom_site_U_iso_or_equiv
_atom_site_adp_type
_atom_site_occupancy
_atom_site_site_symmetry_order
_atom_site_calc_flag
_atom_site_refinement_flags_posn
_atom_site_refinement_flags_adp
C1 C 0.38553(14) 0.4394(2) 0.64601(13) 0.0149(5) Uani 1 1 d . .
C2 C 0.45389(13) 0.4946(2) 0.63698(12) 0.0145(5) Uani 1 1 d . .
C3 C 0.47825(14) 0.5953(2) 0.68592(13) 0.0155(5) Uani 1 1 d . .
C4 C 0.42428(14) 0.6041(2) 0.72495(13) 0.0153(5) Uani 1 1 d . .
C5 C 0.36622(14) 0.5096(2) 0.69918(13) 0.0159(5) Uani 1 1 d . .
C6 C 0.28674(14) 0.7645(2) 0.47676(13) 0.0163(5) Uani 1 1 d . .
C7 C 0.36612(14) 0.8012(2) 0.53587(14) 0.0174(5) Uani 1 1 d . .
C8 C 0.35584(14) 0.8271(2) 0.60563(14) 0.0175(5) Uani 1 1 d . .
C9 C 0.27140(14) 0.7984(2) 0.59130(13) 0.0157(5) Uani 1 1 d . .
C10 C 0.22860(14) 0.76285(19) 0.51088(13) 0.0152(5) Uani 1 1 d . .
C11 C 0.33702(14) 0.3338(2) 0.60199(13) 0.0166(5) Uani 1 1 d . .
H11A H 0.3091 0.2927 0.6311 0.020 Uiso 1 1 calc R U
H11B H 0.3730 0.2778 0.5897 0.020 Uiso 1 1 calc R U
C12 C 0.49999(15) 0.4478(2) 0.59112(14) 0.0193(5) Uani 1 1 d . .
H12A H 0.5175 0.5134 0.5675 0.029 Uiso 1 1 calc R U
H12B H 0.4626 0.3955 0.5491 0.029 Uiso 1 1 calc R U
H12C H 0.5499 0.4040 0.6269 0.029 Uiso 1 1 calc R U
C13 C 0.55662(14) 0.6649(2) 0.70297(14) 0.0199(5) Uani 1 1 d . .
H13A H 0.6062 0.6181 0.7360 0.030 Uiso 1 1 calc R U
H13B H 0.5557 0.7372 0.7311 0.030 Uiso 1 1 calc R U
H13C H 0.5592 0.6849 0.6530 0.030 Uiso 1 1 calc R U
C14 C 0.43657(15) 0.6818(2) 0.79384(13) 0.0206(5) Uani 1 1 d . .
H14A H 0.3826 0.7177 0.7854 0.031 Uiso 1 1 calc R U
H14B H 0.4774 0.7436 0.7987 0.031 Uiso 1 1 calc R U
H14C H 0.4578 0.6349 0.8425 0.031 Uiso 1 1 calc R U
C15 C 0.30219(15) 0.4827(2) 0.73070(14) 0.0221(5) Uani 1 1 d . .
H15A H 0.3305 0.4464 0.7832 0.033 Uiso 1 1 calc R U
H15B H 0.2597 0.4285 0.6946 0.033 Uiso 1 1 calc R U
H15C H 0.2747 0.5557 0.7349 0.033 Uiso 1 1 calc R U
C16 C 0.44204(16) 0.8300(2) 0.52115(17) 0.0278(6) Uani 1 1 d . .
H16A H 0.4540 0.7642 0.4937 0.042 Uiso 1 1 calc R U
H16B H 0.4909 0.8438 0.5719 0.042 Uiso 1 1 calc R U
H16C H 0.4306 0.9008 0.4883 0.042 Uiso 1 1 calc R U
C17 C 0.41511(16) 0.9017(2) 0.67298(15) 0.0265(6) Uani 1 1 d . .
H17A H 0.4735 0.8781 0.6866 0.040 Uiso 1 1 calc R U
H17B H 0.4030 0.8911 0.7192 0.040 Uiso 1 1 calc R U
H17C H 0.4075 0.9845 0.6570 0.040 Uiso 1 1 calc R U
C18 C 0.22983(16) 0.8209(2) 0.64564(15) 0.0250(6) Uani 1 1 d . .
H18A H 0.1950 0.8919 0.6284 0.037 Uiso 1 1 calc R U
H18B H 0.2732 0.8318 0.6999 0.037 Uiso 1 1 calc R U
H18C H 0.1942 0.7537 0.6440 0.037 Uiso 1 1 calc R U
C19 C 0.13458(14) 0.7475(2) 0.46966(14) 0.0215(5) Uani 1 1 d . .
H19A H 0.1178 0.6817 0.4936 0.032 Uiso 1 1 calc R U
H19B H 0.1177 0.7312 0.4134 0.032 Uiso 1 1 calc R U
H19C H 0.1069 0.8195 0.4751 0.032 Uiso 1 1 calc R U
C20 C 0.27019(17) 0.7483(2) 0.39126(14) 0.0247(6) Uani 1 1 d . .
H20A H 0.2915 0.6715 0.3846 0.037 Uiso 1 1 calc R U
H20B H 0.2989 0.8104 0.3759 0.037 Uiso 1 1 calc R U
H20C H 0.2093 0.7526 0.3578 0.037 Uiso 1 1 calc R U
C21 C 0.16863(14) 0.3167(2) 0.41957(13) 0.0150(5) Uani 1 1 d . .
C22 C 0.11180(18) 0.5397(2) 0.31577(16) 0.0320(6) Uani 1 1 d . .
H22A H 0.1516 0.5768 0.3649 0.048 Uiso 1 1 calc R U
H22B H 0.0542 0.5486 0.3110 0.048 Uiso 1 1 calc R U
H22C H 0.1160 0.5773 0.2704 0.048 Uiso 1 1 calc R U
C23 C 0.22501(18) 0.3733(3) 0.28537(17) 0.0338(7) Uani 1 1 d . .
H23A H 0.2072 0.4121 0.2339 0.051 Uiso 1 1 calc R U
H23B H 0.2385 0.2909 0.2808 0.051 Uiso 1 1 calc R U
H23C H 0.2751 0.4129 0.3246 0.051 Uiso 1 1 calc R U
C24 C 0.04219(17) 0.3131(3) 0.23578(15) 0.0298(6) Uani 1 1 d . .
H24A H -0.0056 0.3155 0.2499 0.045 Uiso 1 1 calc R U
H24B H 0.0546 0.2313 0.2283 0.045 Uiso 1 1 calc R U
H24C H 0.0279 0.3570 0.1865 0.045 Uiso 1 1 calc R U
C25 C 0.10974(16) 0.2963(2) 0.55520(14) 0.0250(6) Uani 1 1 d . .
H25A H 0.1518 0.2342 0.5787 0.038 Uiso 1 1 calc R U
H25B H 0.0606 0.2801 0.5657 0.038 Uiso 1 1 calc R U
H25C H 0.1343 0.3722 0.5786 0.038 Uiso 1 1 calc R U
C26 C 0.01111(16) 0.1646(3) 0.40287(17) 0.0300(6) Uani 1 1 d . .
H26A H -0.0100 0.1644 0.3451 0.045 Uiso 1 1 calc R U
H26B H -0.0366 0.1634 0.4170 0.045 Uiso 1 1 calc R U
H26C H 0.0463 0.0950 0.4249 0.045 Uiso 1 1 calc R U
C27 C -0.00129(16) 0.4271(3) 0.40706(16) 0.0297(6) Uani 1 1 d . .
H27A H 0.0285 0.5013 0.4273 0.045 Uiso 1 1 calc R U
H27B H -0.0455 0.4173 0.4254 0.045 Uiso 1 1 calc R U
H27C H -0.0268 0.4280 0.3490 0.045 Uiso 1 1 calc R U
C28 C 0.23134(17) 0.0790(2) 0.51419(16) 0.0294(6) Uani 1 1 d . .
H28A H 0.1749 0.0647 0.5112 0.044 Uiso 1 1 calc R U
H28B H 0.2656 0.1211 0.5633 0.044 Uiso 1 1 calc R U
H28C H 0.2582 0.0037 0.5136 0.044 Uiso 1 1 calc R U
C29 C 0.33333(15) 0.1848(2) 0.43631(16) 0.0264(6) Uani 1 1 d . .
H29A H 0.3517 0.2667 0.4482 0.040 Uiso 1 1 calc R U
H29B H 0.3348 0.1614 0.3864 0.040 Uiso 1 1 calc R U
H29C H 0.3712 0.1341 0.4792 0.040 Uiso 1 1 calc R U
C30 C 0.16619(17) 0.0727(2) 0.33766(16) 0.0277(6) Uani 1 1 d . .
H30A H 0.1932 -0.0048 0.3475 0.042 Uiso 1 1 calc R U
H30B H 0.1694 0.1083 0.2912 0.042 Uiso 1 1 calc R U
H30C H 0.1069 0.0641 0.3278 0.042 Uiso 1 1 calc R U
Al1 Al 0.25479(4) 0.41387(6) 0.50594(4) 0.01400(17) Uani 1 1 d . .
Si1 Si 0.22232(4) 0.16977(6) 0.42697(4) 0.02004(17) Uani 1 1 d . .
Si2 Si 0.07586(4) 0.30111(6) 0.44451(4) 0.02061(17) Uani 1 1 d . .
Si3 Si 0.13732(4) 0.38111(6) 0.31755(4) 0.02040(17) Uani 1 1 d . .
Ti1 Ti 0.33609(2) 0.62092(3) 0.58351(2) 0.01213(13) Uani 1 1 d . .
H1 H 0.2354(18) 0.527(3) 0.5509(16) 0.033(8) Uiso 1 1 d . .
H2 H 0.3175(17) 0.515(3) 0.4908(16) 0.031(8) Uiso 1 1 d . .

loop_
_atom_site_aniso_label
_atom_site_aniso_U_11
_atom_site_aniso_U_22
_atom_site_aniso_U_33
_atom_site_aniso_U_23
_atom_site_aniso_U_13
_atom_site_aniso_U_12
C1 0.0140(11) 0.0148(11) 0.0121(10) 0.0038(9) 0.0020(9) 0.0019(9)
C2 0.0132(11) 0.0160(11) 0.0118(10) 0.0028(9) 0.0029(9) 0.0031(9)
C3 0.0130(11) 0.0176(12) 0.0127(10) 0.0040(9) 0.0024(9) 0.0020(9)
C4 0.0146(11) 0.0171(12) 0.0109(10) 0.0007(9) 0.0024(9) 0.0008(9)
C5 0.0139(11) 0.0175(12) 0.0134(10) 0.0031(9) 0.0031(9) 0.0007(9)
C6 0.0200(12) 0.0117(11) 0.0168(11) 0.0040(9) 0.0074(9) 0.0030(9)
C7 0.0168(11) 0.0133(11) 0.0224(12) 0.0037(9) 0.0086(10) 0.0005(9)
C8 0.0153(11) 0.0146(12) 0.0190(11) -0.0002(9) 0.0038(9) 0.0004(9)
C9 0.0167(11) 0.0117(11) 0.0169(11) 0.0002(9) 0.0055(9) 0.0025(9)
C10 0.0144(11) 0.0100(11) 0.0176(11) 0.0009(9) 0.0035(9) 0.0013(9)
C11 0.0174(11) 0.0150(12) 0.0153(11) 0.0010(9) 0.0050(9) 0.0005(9)
C12 0.0192(12) 0.0225(13) 0.0173(11) 0.0022(10) 0.0088(10) 0.0041(10)
C13 0.0153(12) 0.0210(13) 0.0205(12) 0.0008(10) 0.0049(10) -0.0010(10)
C14 0.0214(12) 0.0230(13) 0.0152(11) -0.0035(10) 0.0058(10) -0.0029(10)
C15 0.0221(12) 0.0264(14) 0.0199(12) 0.0006(10) 0.0109(10) -0.0033(10)
C16 0.0233(13) 0.0263(14) 0.0379(15) 0.0091(12) 0.0169(12) 0.0004(11)
C17 0.0228(13) 0.0213(13) 0.0245(13) -0.0028(11) -0.0004(11) -0.0042(11)
C18 0.0251(13) 0.0281(14) 0.0230(12) -0.0013(11) 0.0117(11) 0.0069(11)
C19 0.0155(12) 0.0205(13) 0.0243(12) -0.0006(10) 0.0044(10) 0.0007(10)
C20 0.0345(14) 0.0224(13) 0.0182(12) 0.0021(10) 0.0121(11) 0.0029(11)
C21 0.0140(11) 0.0136(11) 0.0155(11) -0.0003(9) 0.0046(9) 0.0016(9)
C22 0.0361(16) 0.0240(14) 0.0232(13) 0.0042(11) 0.0006(12) 0.0026(12)
C23 0.0324(15) 0.0450(18) 0.0269(14) 0.0036(13) 0.0154(12) -0.0020(13)
C24 0.0289(14) 0.0323(15) 0.0195(13) -0.0029(11) 0.0021(11) -0.0027(12)
C25 0.0206(12) 0.0312(15) 0.0251(13) -0.0035(11) 0.0113(11) -0.0035(11)
C26 0.0202(13) 0.0347(16) 0.0358(15) -0.0114(12) 0.0127(12) -0.0093(11)
C27 0.0192(13) 0.0372(16) 0.0318(14) -0.0075(12) 0.0100(11) 0.0080(11)
C28 0.0298(14) 0.0174(13) 0.0344(15) 0.0027(11) 0.0076(12) 0.0004(11)
C29 0.0197(12) 0.0292(15) 0.0288(14) -0.0042(11) 0.0091(11) 0.0047(11)
C30 0.0261(14) 0.0201(13) 0.0349(15) -0.0106(11) 0.0111(12) -0.0012(11)
Al1 0.0134(3) 0.0122(3) 0.0132(3) -0.0001(3) 0.0026(3) 0.0005(3)
Si1 0.0182(3) 0.0158(3) 0.0246(4) -0.0020(3) 0.0077(3) 0.0009(3)
Si2 0.0160(3) 0.0233(4) 0.0219(3) -0.0038(3) 0.0075(3) -0.0008(3)
Si3 0.0200(4) 0.0207(4) 0.0162(3) -0.0007(3) 0.0036(3) -0.0013(3)
Ti1 0.0116(2) 0.0116(2) 0.0113(2) 0.00021(15) 0.00313(17) 0.00029(15)

loop_
_atom_type_symbol
_atom_type_description
_atom_type_scat_dispersion_real
_atom_type_scat_dispersion_imag
_atom_type_scat_source
C C 0.0033 0.0016 'International Tables Vol C Tables 4.2.6.8 and 6.1.1.4'
H H 0.0000 0.0000 'International Tables Vol C Tables 4.2.6.8 and 6.1.1.4'
Al Al 0.0645 0.0514 'International Tables Vol C Tables 4.2.6.8 and 6.1.1.4'
Si Si 0.0817 0.0704 'International Tables Vol C Tables 4.2.6.8 and 6.1.1.4'
Ti Ti 0.2776 0.4457 'International Tables Vol C Tables 4.2.6.8 and 6.1.1.4'

loop_
_geom_angle_atom_site_label_1
_geom_angle_atom_site_label_2
_geom_angle_atom_site_label_3
_geom_angle
C5 C1 C2 107.3(2)
C5 C1 C11 125.8(2)
C2 C1 C11 126.7(2)
C5 C1 Ti1 72.84(13)
C2 C1 Ti1 72.74(13)
C11 C1 Ti1 115.53(14)
C3 C2 C1 108.52(19)
C3 C2 C12 124.6(2)
C1 C2 C12 126.5(2)
C3 C2 Ti1 75.34(13)
C1 C2 Ti1 71.99(12)
C12 C2 Ti1 124.16(15)
C2 C3 C4 107.8(2)
C2 C3 C13 124.2(2)
C4 C3 C13 127.2(2)
C2 C3 Ti1 70.33(12)
C4 C3 Ti1 73.19(13)
C13 C3 Ti1 130.11(15)
C5 C4 C3 108.1(2)
C5 C4 C14 123.9(2)
C3 C4 C14 126.8(2)
C5 C4 Ti1 70.14(12)
C3 C4 Ti1 72.68(12)
C14 C4 Ti1 132.64(16)
C4 C5 C1 108.20(19)
C4 C5 C15 124.7(2)
C1 C5 C15 126.7(2)
C4 C5 Ti1 75.52(13)
C1 C5 Ti1 71.95(12)
C15 C5 Ti1 123.70(15)
C10 C6 C7 108.0(2)
C10 C6 C20 128.8(2)
C7 C6 C20 122.7(2)
C10 C6 Ti1 72.20(12)
C7 C6 Ti1 70.99(13)
C20 C6 Ti1 128.77(16)
C6 C7 C8 107.9(2)
C6 C7 C16 124.8(2)
C8 C7 C16 126.3(2)
C6 C7 Ti1 74.74(13)
C8 C7 Ti1 72.62(13)
C16 C7 Ti1 127.55(16)
C7 C8 C9 108.0(2)
C7 C8 C17 124.8(2)
C9 C8 C17 125.2(2)
C7 C8 Ti1 72.69(13)
C9 C8 Ti1 71.28(13)
C17 C8 Ti1 134.27(17)
C10 C9 C8 107.4(2)
C10 C9 C18 125.0(2)
C8 C9 C18 126.8(2)
C10 C9 Ti1 74.96(13)
C8 C9 Ti1 73.68(13)
C18 C9 Ti1 125.07(16)
C6 C10 C9 108.43(19)
C6 C10 C19 128.0(2)
C9 C10 C19 122.8(2)
C6 C10 Ti1 73.83(12)
C9 C10 Ti1 70.36(12)
C19 C10 Ti1 129.24(16)
C1 C11 Al1 98.62(14)
C1 C11 H11A 112.0
Al1 C11 H11A 112.0
C1 C11 H11B 112.0
Al1 C11 H11B 112.0
H11A C11 H11B 109.7
C2 C12 H12A 109.5
C2 C12 H12B 109.5
H12A C12 H12B 109.5
C2 C12 H12C 109.5
H12A C12 H12C 109.5
H12B C12 H12C 109.5
C3 C13 H13A 109.5
C3 C13 H13B 109.5
H13A C13 H13B 109.5
C3 C13 H13C 109.5
H13A C13 H13C 109.5
H13B C13 H13C 109.5
C4 C14 H14A 109.5
C4 C14 H14B 109.5
H14A C14 H14B 109.5
C4 C14 H14C 109.5
H14A C14 H14C 109.5
H14B C14 H14C 109.5
C5 C15 H15A 109.5
C5 C15 H15B 109.5
H15A C15 H15B 109.5
C5 C15 H15C 109.5
H15A C15 H15C 109.5
H15B C15 H15C 109.5
C7 C16 H16A 109.5
C7 C16 H16B 109.5
H16A C16 H16B 109.5
C7 C16 H16C 109.5
H16A C16 H16C 109.5
H16B C16 H16C 109.5
C8 C17 H17A 109.5
C8 C17 H17B 109.5
H17A C17 H17B 109.5
C8 C17 H17C 109.5
H17A C17 H17C 109.5
H17B C17 H17C 109.5
C9 C18 H18A 109.5
C9 C18 H18B 109.5
H18A C18 H18B 109.5
C9 C18 H18C 109.5
H18A C18 H18C 109.5
H18B C18 H18C 109.5
C10 C19 H19A 109.5
C10 C19 H19B 109.5
H19A C19 H19B 109.5
C10 C19 H19C 109.5
H19A C19 H19C 109.5
H19B C19 H19C 109.5
C6 C20 H20A 109.5
C6 C20 H20B 109.5
H20A C20 H20B 109.5
C6 C20 H20C 109.5
H20A C20 H20C 109.5
H20B C20 H20C 109.5
Si2 C21 Si3 112.16(11)
Si2 C21 Si1 110.74(12)
Si3 C21 Si1 109.67(11)
Si2 C21 Al1 106.62(11)
Si3 C21 Al1 112.97(12)
Si1 C21 Al1 104.39(10)
Si3 C22 H22A 109.5
Si3 C22 H22B 109.5
H22A C22 H22B 109.5
Si3 C22 H22C 109.5
H22A C22 H22C 109.5
H22B C22 H22C 109.5
Si3 C23 H23A 109.5
Si3 C23 H23B 109.5
H23A C23 H23B 109.5
Si3 C23 H23C 109.5
H23A C23 H23C 109.5
H23B C23 H23C 109.5
Si3 C24 H24A 109.5
Si3 C24 H24B 109.5
H24A C24 H24B 109.5
Si3 C24 H24C 109.5
H24A C24 H24C 109.5
H24B C24 H24C 109.5
Si2 C25 H25A 109.5
Si2 C25 H25B 109.5
H25A C25 H25B 109.5
Si2 C25 H25C 109.5
H25A C25 H25C 109.5
H25B C25 H25C 109.5
Si2 C26 H26A 109.5
Si2 C26 H26B 109.5
H26A C26 H26B 109.5
Si2 C26 H26C 109.5
H26A C26 H26C 109.5
H26B C26 H26C 109.5
Si2 C27 H27A 109.5
Si2 C27 H27B 109.5
H27A C27 H27B 109.5
Si2 C27 H27C 109.5
H27A C27 H27C 109.5
H27B C27 H27C 109.5
Si1 C28 H28A 109.5
Si1 C28 H28B 109.5
H28A C28 H28B 109.5
Si1 C28 H28C 109.5
H28A C28 H28C 109.5
H28B C28 H28C 109.5
Si1 C29 H29A 109.5
Si1 C29 H29B 109.5
H29A C29 H29B 109.5
Si1 C29 H29C 109.5
H29A C29 H29C 109.5
H29B C29 H29C 109.5
Si1 C30 H30A 109.5
Si1 C30 H30B 109.5
H30A C30 H30B 109.5
Si1 C30 H30C 109.5
H30A C30 H30C 109.5
H30B C30 H30C 109.5
C11 Al1 C21 118.73(10)
C11 Al1 Ti1 84.68(7)
C21 Al1 Ti1 156.55(7)
C11 Al1 H1 97.4(10)
C21 Al1 H1 126.3(10)
Ti1 Al1 H1 41.7(10)
C11 Al1 H2 101.0(9)
C21 Al1 H2 124.0(9)
Ti1 Al1 H2 45.2(9)
H1 Al1 H2 81.0(14)
C28 Si1 C29 105.65(12)
C28 Si1 C30 105.22(13)
C29 Si1 C30 105.17(12)
C28 Si1 C21 113.80(11)
C29 Si1 C21 112.80(11)
C30 Si1 C21 113.41(11)
C21 Si2 C26 114.03(11)
C21 Si2 C27 113.27(12)
C26 Si2 C27 105.29(13)
C21 Si2 C25 111.90(10)
C26 Si2 C25 106.19(13)
C27 Si2 C25 105.46(12)
C22 Si3 C23 105.33(14)
C22 Si3 C24 105.23(13)
C23 Si3 C24 106.50(13)
C22 Si3 C21 111.04(12)
C23 Si3 C21 112.34(11)
C24 Si3 C21 115.64(12)
C1 Ti1 C9 144.10(8)
C1 Ti1 C2 35.27(8)
C9 Ti1 C2 148.82(8)
C1 Ti1 C5 35.21(8)
C9 Ti1 C5 109.21(8)
C2 Ti1 C5 58.23(8)
C1 Ti1 C8 141.74(8)
C9 Ti1 C8 35.05(8)
C2 Ti1 C8 119.41(8)
C5 Ti1 C8 114.26(8)
C1 Ti1 C7 148.14(8)
C9 Ti1 C7 58.22(8)
C2 Ti1 C7 112.91(8)
C5 Ti1 C7 143.60(8)
C8 Ti1 C7 34.69(8)
C1 Ti1 C10 154.46(8)
C9 Ti1 C10 34.67(8)
C2 Ti1 C10 168.09(8)
C5 Ti1 C10 133.55(8)
C8 Ti1 C10 57.18(8)
C7 Ti1 C10 57.16(8)
C1 Ti1 C3 57.72(8)
C9 Ti1 C3 114.52(8)
C2 Ti1 C3 34.33(8)
C5 Ti1 C3 57.44(8)
C8 Ti1 C3 87.58(8)
C7 Ti1 C3 94.65(8)
C10 Ti1 C3 144.76(8)
C1 Ti1 C4 57.53(8)
C9 Ti1 C4 95.71(8)
C2 Ti1 C4 57.17(8)
C5 Ti1 C4 34.35(8)
C8 Ti1 C4 84.91(8)
C7 Ti1 C4 109.51(8)
C10 Ti1 C4 130.12(8)
C3 Ti1 C4 34.13(7)
C1 Ti1 C6 157.57(8)
C9 Ti1 C6 57.45(8)
C2 Ti1 C6 134.11(8)
C5 Ti1 C6 166.46(8)
C8 Ti1 C6 56.95(8)
C7 Ti1 C6 34.27(8)
C10 Ti1 C6 33.98(8)
C3 Ti1 C6 127.76(8)
C4 Ti1 C6 141.36(8)
C1 Ti1 Al1 61.10(6)
C9 Ti1 Al1 126.85(6)
C2 Ti1 Al1 82.32(6)
C5 Ti1 Al1 83.52(6)
C8 Ti1 Al1 156.69(6)
C7 Ti1 Al1 132.31(6)
C10 Ti1 Al1 99.78(6)
C3 Ti1 Al1 115.38(6)
C4 Ti1 Al1 116.11(6)
C6 Ti1 Al1 102.51(6)
C1 Ti1 H1 76.3(9)
C9 Ti1 H1 95.4(9)
C2 Ti1 H1 108.3(9)
C5 Ti1 H1 78.9(8)
C8 Ti1 H1 130.3(9)
C7 Ti1 H1 132.7(9)
C10 Ti1 H1 78.6(9)
C3 Ti1 H1 132.6(9)
C4 Ti1 H1 111.8(8)
C6 Ti1 H1 99.0(9)
Al1 Ti1 H1 34.8(9)
C1 Ti1 H2 77.9(8)
C9 Ti1 H2 131.4(8)
C2 Ti1 H2 77.8(8)
C5 Ti1 H2 110.8(8)
C8 Ti1 H2 134.0(8)
C7 Ti1 H2 100.0(8)
C10 Ti1 H2 96.8(8)
C3 Ti1 H2 109.8(8)
C4 Ti1 H2 132.8(8)
C6 Ti1 H2 80.1(8)
Al1 Ti1 H2 36.7(8)
H1 Ti1 H2 66.9(12)

loop_
_geom_bond_atom_site_label_1
_geom_bond_atom_site_label_2
_geom_bond_distance
C1 C5 1.424(3)
C1 C2 1.426(3)
C1 C11 1.498(3)
C1 Ti1 2.349(2)
C2 C3 1.413(3)
C2 C12 1.505(3)
C2 Ti1 2.359(2)
C3 C4 1.424(3)
C3 C13 1.497(3)
C3 Ti1 2.423(2)
C4 C5 1.416(3)
C4 C14 1.499(3)
C4 Ti1 2.430(2)
C5 C15 1.506(3)
C5 Ti1 2.361(2)
C6 C10 1.415(3)
C6 C7 1.419(3)
C6 C20 1.507(3)
C6 Ti1 2.432(2)
C7 C8 1.421(3)
C7 C16 1.506(3)
C7 Ti1 2.383(2)
C8 C9 1.425(3)
C8 C17 1.504(3)
C8 Ti1 2.382(2)
C9 C10 1.420(3)
C9 C18 1.504(3)
C9 Ti1 2.351(2)
C10 C19 1.501(3)
C10 Ti1 2.411(2)
C11 Al1 1.978(2)
C11 H11A 0.9900
C11 H11B 0.9900
C12 H12A 0.9800
C12 H12B 0.9800
C12 H12C 0.9800
C13 H13A 0.9800
C13 H13B 0.9800
C13 H13C 0.9800
C14 H14A 0.9800
C14 H14B 0.9800
C14 H14C 0.9800
C15 H15A 0.9800
C15 H15B 0.9800
C15 H15C 0.9800
C16 H16A 0.9800
C16 H16B 0.9800
C16 H16C 0.9800
C17 H17A 0.9800
C17 H17B 0.9800
C17 H17C 0.9800
C18 H18A 0.9800
C18 H18B 0.9800
C18 H18C 0.9800
C19 H19A 0.9800
C19 H19B 0.9800
C19 H19C 0.9800
C20 H20A 0.9800
C20 H20B 0.9800
C20 H20C 0.9800
C21 Si2 1.883(2)
C21 Si3 1.890(2)
C21 Si1 1.895(2)
C21 Al1 2.005(2)
C22 Si3 1.856(3)
C22 H22A 0.9800
C22 H22B 0.9800
C22 H22C 0.9800
C23 Si3 1.878(3)
C23 H23A 0.9800
C23 H23B 0.9800
C23 H23C 0.9800
C24 Si3 1.879(3)
C24 H24A 0.9800
C24 H24B 0.9800
C24 H24C 0.9800
C25 Si2 1.891(3)
C25 H25A 0.9800
C25 H25B 0.9800
C25 H25C 0.9800
C26 Si2 1.884(3)
C26 H26A 0.9800
C26 H26B 0.9800
C26 H26C 0.9800
C27 Si2 1.888(3)
C27 H27A 0.9800
C27 H27B 0.9800
C27 H27C 0.9800
C28 Si1 1.878(3)
C28 H28A 0.9800
C28 H28B 0.9800
C28 H28C 0.9800
C29 Si1 1.886(3)
C29 H29A 0.9800
C29 H29B 0.9800
C29 H29C 0.9800
C30 Si1 1.888(3)
C30 H30A 0.9800
C30 H30B 0.9800
C30 H30C 0.9800
Al1 Ti1 2.8134(8)
Al1 H1 1.65(3)
Al1 H2 1.70(3)
Ti1 H1 1.92(3)
Ti1 H2 2.02(3)
